data_7007249
loop_
_publ_author_name
'Natrajan, Louise S.'
'Blake, Alexander J.'
'Wilson, Claire'
'Weinstein, Julia A.'
'Arnold, Polly L.'

_publ_section_title
;
 Group I cation templated formation of luminescent mono- and
 bis-substituted thionaphthol heterobimetallic complexes of Pr, Nd, Eu
 and Tb.
;
_journal_issue 37
_journal_name_full 'Dalton transactions (Cambridge, England : 2003)'
_journal_page_first 4465
_journal_page_last 4473
_journal_paper_doi 10.1039/b602242a
_journal_year 2006
_chemical_formula_sum 'C112 H147 Li2 Nd O8 S2'
_chemical_formula_weight 1843.54
_chemical_name_systematic
;
?
;
_space_group_IT_number 14
_symmetry_cell_setting monoclinic
_symmetry_space_group_name_Hall '-P 2yn'
_symmetry_space_group_name_H-M 'P 1 21/n 1'
_atom_sites_solution_hydrogens geom
_atom_sites_solution_primary direct
_atom_sites_solution_secondary difmap
_audit_creation_method SHELXL-97
_cell_angle_alpha 90.00
_cell_angle_beta 95.527(3)
_cell_angle_gamma 90.00
_cell_formula_units_Z 4
_cell_length_a 16.773(3)
_cell_length_b 24.082(4)
_cell_length_c 25.628(4)
_cell_measurement_reflns_used 8230
_cell_measurement_temperature 120(2)
_cell_measurement_theta_max 28.40
_cell_measurement_theta_min 2.22
_cell_volume 10304(3)
_computing_cell_refinement 'Bruker SAINT'
_computing_data_collection 'Bruker SMART'
_computing_data_reduction 'Bruker SAINT'
_computing_structure_refinement 'SHELXL-97 (Sheldrick, 1997)'
_computing_structure_solution 'SHELXS-97 (Sheldrick, 1990)'
_diffrn_ambient_temperature 120(2)
_diffrn_detector_area_resol_mean 8.192
_diffrn_measured_fraction_theta_full 0.987
_diffrn_measured_fraction_theta_max 0.987
_diffrn_measurement_device_type 'Bruker SMART 1K CCD diffractometer'
_diffrn_measurement_method '\w rotation with narrow frames'
_diffrn_radiation_monochromator 'silicon 111'
_diffrn_radiation_source 'Daresbury SRS station 9.8'
_diffrn_radiation_type synchrotron
_diffrn_radiation_wavelength 0.69280
_diffrn_reflns_av_R_equivalents 0.0788
_diffrn_reflns_av_sigmaI/netI 0.1238
_diffrn_reflns_limit_h_max 20
_diffrn_reflns_limit_h_min -19
_diffrn_reflns_limit_k_max 29
_diffrn_reflns_limit_k_min -29
_diffrn_reflns_limit_l_max 32
_diffrn_reflns_limit_l_min -23
_diffrn_reflns_number 44443
_diffrn_reflns_theta_full 25.66
_diffrn_reflns_theta_max 25.66
_diffrn_reflns_theta_min 1.56
_diffrn_standards_decay_% 15
_diffrn_standards_number 0
_exptl_absorpt_coefficient_mu 0.598
_exptl_absorpt_correction_T_max 0.988
_exptl_absorpt_correction_T_min 0.965
_exptl_absorpt_correction_type multi-scan
_exptl_absorpt_process_details 'Bruker SADABS'
_exptl_crystal_colour colourless
_exptl_crystal_density_diffrn 1.188
_exptl_crystal_density_method 'not measured'
_exptl_crystal_description block
_exptl_crystal_F_000 3924
_exptl_crystal_size_max 0.06
_exptl_crystal_size_mid 0.04
_exptl_crystal_size_min 0.02
_refine_diff_density_max 1.500
_refine_diff_density_min -1.554
_refine_diff_density_rms 0.101
_refine_ls_extinction_method none
_refine_ls_goodness_of_fit_ref 1.016
_refine_ls_hydrogen_treatment constr
_refine_ls_matrix_type full
_refine_ls_number_parameters 1115
_refine_ls_number_reflns 20802
_refine_ls_number_restraints 72
_refine_ls_restrained_S_all 1.017
_refine_ls_R_factor_all 0.1188
_refine_ls_R_factor_gt 0.0649
_refine_ls_shift/su_max 0.009
_refine_ls_shift/su_mean 0.000
_refine_ls_structure_factor_coef Fsqd
_refine_ls_weighting_details 'calc w=1/[\s^2^(Fo^2^)+(0.0669P)^2^+0.0096P] where P=(Fo^2^+2Fc^2^)/3'
_refine_ls_weighting_scheme calc
_refine_ls_wR_factor_gt 0.1324
_refine_ls_wR_factor_ref 0.1513
_reflns_number_gt 13098
_reflns_number_total 20802
_reflns_threshold_expression >2\s(I)
_cod_data_source_file b602242a.txt
_cod_data_source_block ndthon_compound_6
_cod_original_sg_symbol_H-M 'P 21/n'
_cod_database_code 7007249

loop_
_symmetry_equiv_pos_as_xyz
'x, y, z'
'-x+1/2, y+1/2, -z+1/2'
'-x, -y, -z'
'x-1/2, -y-1/2, z-1/2'

loop_
_atom_site_label
_atom_site_type_symbol
_atom_site_fract_x
_atom_site_fract_y
_atom_site_fract_z
_atom_site_U_iso_or_equiv
_atom_site_adp_type
_atom_site_occupancy
_atom_site_symmetry_multiplicity
_atom_site_calc_flag
_atom_site_refinement_flags
_atom_site_disorder_assembly
_atom_site_disorder_group
Nd1 Nd 0.099026(16) 0.406996(11) 0.711658(10) 0.01723(8) Uani 1 1 d . . .
S1 S 0.24857(7) 0.36458(5) 0.66981(5) 0.0182(3) Uani 1 1 d . . .
O1 O 0.0758(2) 0.36049(14) 0.63080(13) 0.0216(8) Uani 1 1 d . . .
O1S O 0.0539(2) 0.21766(15) 0.65514(15) 0.0314(9) Uani 1 1 d . . .
C1S C 0.1333(3) 0.1987(2) 0.6457(3) 0.0397(15) Uani 1 1 d . . .
H1SA H 0.1745 0.2171 0.6701 0.048 Uiso 1 1 calc R . .
H1SB H 0.1444 0.2072 0.6093 0.048 Uiso 1 1 calc R . .
Li1 Li 0.0450(6) 0.2943(4) 0.6761(4) 0.029(2) Uani 1 1 d . . .
S2 S 0.24115(7) 0.43709(5) 0.79104(5) 0.0190(3) Uani 1 1 d . . .
O2 O 0.12653(19) 0.31210(14) 0.73037(13) 0.0204(8) Uani 1 1 d . . .
O2S O 0.0870(2) 0.59612(16) 0.75772(15) 0.0349(9) Uani 1 1 d . . .
C2S C 0.1340(4) 0.1366(2) 0.6548(3) 0.0399(15) Uani 1 1 d . . .
H2SA H 0.1476 0.1276 0.6923 0.048 Uiso 1 1 calc R . .
H2SB H 0.1722 0.1177 0.6336 0.048 Uiso 1 1 calc R . .
Li2 Li 0.0672(5) 0.5234(4) 0.7313(4) 0.029(2) Uani 1 1 d . . .
O3 O 0.0657(2) 0.45938(15) 0.78363(13) 0.0218(8) Uani 1 1 d . . .
C3S C 0.0475(3) 0.1211(2) 0.6366(3) 0.0382(15) Uani 1 1 d . . .
H3SA H 0.0394 0.1175 0.5979 0.046 Uiso 1 1 calc R . .
H3SB H 0.0319 0.0860 0.6528 0.046 Uiso 1 1 calc R . .
O4 O 0.15702(19) 0.49460(14) 0.69942(13) 0.0203(8) Uani 1 1 d . . .
C4S C 0.0009(4) 0.1702(2) 0.6556(3) 0.0369(15) Uani 1 1 d . . .
H4SA H -0.0485 0.1766 0.6320 0.044 Uiso 1 1 calc R . .
H4SB H -0.0141 0.1633 0.6914 0.044 Uiso 1 1 calc R . .
O5 O -0.00639(19) 0.47280(14) 0.68073(13) 0.0225(8) Uani 1 1 d . . .
C5S C 0.0365(4) 0.6433(2) 0.7625(3) 0.0432(16) Uani 1 1 d . . .
H5SA H -0.0196 0.6316 0.7648 0.052 Uiso 1 1 calc R . .
H5SB H 0.0384 0.6684 0.7321 0.052 Uiso 1 1 calc R . .
O6 O -0.0266(2) 0.35826(14) 0.70946(13) 0.0238(8) Uani 1 1 d . . .
C6S C 0.0695(4) 0.6716(3) 0.8121(3) 0.061(2) Uani 1 1 d . . .
H6SA H 0.0451 0.6563 0.8427 0.073 Uiso 1 1 calc R . .
H6SB H 0.0594 0.7120 0.8101 0.073 Uiso 1 1 calc R . .
C7S C 0.1587(4) 0.6592(3) 0.8158(3) 0.060(2) Uani 1 1 d . . .
H7SA H 0.1892 0.6926 0.8070 0.072 Uiso 1 1 calc R . .
H7SB H 0.1783 0.6468 0.8515 0.072 Uiso 1 1 calc R . .
C8S C 0.1670(4) 0.6142(3) 0.7770(3) 0.0433(16) Uani 1 1 d . . .
H8SA H 0.1957 0.6282 0.7476 0.052 Uiso 1 1 calc R . .
H8SB H 0.1978 0.5829 0.7937 0.052 Uiso 1 1 calc R . .
C11 C 0.2047(3) 0.3286(2) 0.61314(18) 0.0200(11) Uani 1 1 d . . .
C12 C 0.1233(3) 0.3364(2) 0.59854(19) 0.0198(11) Uani 1 1 d . . .
C13 C 0.0883(3) 0.3185(2) 0.54754(19) 0.0231(11) Uani 1 1 d . . .
C14 C 0.1378(3) 0.2926(2) 0.5155(2) 0.0249(12) Uani 1 1 d . . .
H14A H 0.1155 0.2808 0.4819 0.030 Uiso 1 1 calc R . .
C15 C 0.2693(3) 0.2571(2) 0.4949(2) 0.0283(13) Uani 1 1 d . . .
H15A H 0.2463 0.2466 0.4611 0.034 Uiso 1 1 calc R . .
C16 C 0.3493(3) 0.2471(2) 0.5083(2) 0.0301(13) Uani 1 1 d . . .
C17 C 0.3823(3) 0.2625(2) 0.5592(2) 0.0278(12) Uani 1 1 d . . .
H17A H 0.4372 0.2550 0.5697 0.033 Uiso 1 1 calc R . .
C18 C 0.3363(3) 0.2880(2) 0.5936(2) 0.0256(12) Uani 1 1 d . . .
H18A H 0.3599 0.2978 0.6276 0.031 Uiso 1 1 calc R . .
C19 C 0.2546(3) 0.3001(2) 0.57969(19) 0.0218(11) Uani 1 1 d . . .
C20 C 0.2202(3) 0.2825(2) 0.5297(2) 0.0249(12) Uani 1 1 d . . .
C21 C 0.2669(3) 0.3175(2) 0.72402(18) 0.0186(11) Uani 1 1 d . . .
C22 C 0.2015(3) 0.2992(2) 0.74906(19) 0.0199(11) Uani 1 1 d . . .
C23 C 0.2147(3) 0.2681(2) 0.7973(2) 0.0241(12) Uani 1 1 d . . .
C24 C 0.2919(3) 0.2585(2) 0.8166(2) 0.0269(12) Uani 1 1 d . . .
H24A H 0.3010 0.2381 0.8483 0.032 Uiso 1 1 calc R . .
C25 C 0.4386(3) 0.2658(2) 0.81492(19) 0.0237(12) Uani 1 1 d . . .
H25A H 0.4461 0.2444 0.8461 0.028 Uiso 1 1 calc R . .
C26 C 0.5046(3) 0.2850(2) 0.79311(19) 0.0228(11) Uani 1 1 d . . .
C27 C 0.4919(3) 0.3181(2) 0.74723(19) 0.0219(11) Uani 1 1 d . . .
H27A H 0.5367 0.3324 0.7317 0.026 Uiso 1 1 calc R . .
C28 C 0.4162(3) 0.3298(2) 0.72487(18) 0.0198(11) Uani 1 1 d . . .
H28A H 0.4100 0.3528 0.6946 0.024 Uiso 1 1 calc R . .
C29 C 0.3471(3) 0.3087(2) 0.74548(19) 0.0192(11) Uani 1 1 d . . .
C30 C 0.3590(3) 0.2769(2) 0.79262(19) 0.0206(11) Uani 1 1 d . . .
C31 C 0.1880(3) 0.4770(2) 0.83601(18) 0.0188(11) Uani 1 1 d . . .
C32 C 0.1049(3) 0.4784(2) 0.82753(19) 0.0208(11) Uani 1 1 d . . .
C33 C 0.0593(3) 0.5013(2) 0.86816(19) 0.0227(11) Uani 1 1 d . . .
C34 C 0.1003(3) 0.5248(3) 0.9104(2) 0.0347(14) Uani 1 1 d . . .
H34A H 0.0705 0.5419 0.9357 0.042 Uiso 1 1 calc R . .
C35 C 0.2252(3) 0.5474(3) 0.9657(2) 0.0368(15) Uani 1 1 d . . .
H35A H 0.1940 0.5650 0.9900 0.044 Uiso 1 1 calc R . .
C36 C 0.3066(3) 0.5446(2) 0.9776(2) 0.0280(12) Uani 1 1 d . . .
C37 C 0.3515(3) 0.5194(2) 0.9400(2) 0.0257(12) Uani 1 1 d . . .
H37A H 0.4081 0.5170 0.9467 0.031 Uiso 1 1 calc R . .
C38 C 0.3144(3) 0.4984(2) 0.89386(19) 0.0236(11) Uani 1 1 d . . .
H38A H 0.3465 0.4822 0.8694 0.028 Uiso 1 1 calc R . .
C39 C 0.2307(3) 0.5002(2) 0.88163(19) 0.0216(11) Uani 1 1 d . . .
C40 C 0.1855(3) 0.5256(2) 0.9192(2) 0.0304(13) Uani 1 1 d . . .
C41 C 0.2854(3) 0.4834(2) 0.74669(18) 0.0178(11) Uani 1 1 d . . .
C42 C 0.2352(3) 0.5036(2) 0.70383(19) 0.0196(11) Uani 1 1 d . . .
C43 C 0.2701(3) 0.5338(2) 0.6625(2) 0.0220(11) Uani 1 1 d . . .
C44 C 0.3494(3) 0.5477(2) 0.6708(2) 0.0239(11) Uani 1 1 d . . .
H44A H 0.3715 0.5709 0.6459 0.029 Uiso 1 1 calc R . .
C45 C 0.4828(3) 0.5435(2) 0.7203(2) 0.0276(12) Uani 1 1 d . . .
H45A H 0.5018 0.5695 0.6965 0.033 Uiso 1 1 calc R . .
C46 C 0.5365(3) 0.5209(2) 0.7589(2) 0.0279(13) Uani 1 1 d . . .
C47 C 0.5055(3) 0.4806(2) 0.7920(2) 0.0258(12) Uani 1 1 d . . .
H47A H 0.5415 0.4623 0.8173 0.031 Uiso 1 1 calc R . .
C48 C 0.4257(3) 0.4667(2) 0.7890(2) 0.0240(12) Uani 1 1 d . . .
H48A H 0.4080 0.4396 0.8122 0.029 Uiso 1 1 calc R . .
C49 C 0.3695(3) 0.4925(2) 0.75168(19) 0.0204(11) Uani 1 1 d . . .
C50 C 0.4003(3) 0.5292(2) 0.7148(2) 0.0212(11) Uani 1 1 d . . .
C51 C -0.0804(3) 0.4678(2) 0.6650(2) 0.0231(12) Uani 1 1 d . . .
C52 C -0.1268(3) 0.4205(2) 0.6732(2) 0.0270(13) Uani 1 1 d . . .
H52A H -0.1821 0.4227 0.6613 0.032 Uiso 1 1 calc R . .
C53 C -0.1009(3) 0.3711(2) 0.6967(2) 0.0217(11) Uani 1 1 d . . .
C130 C -0.0005(3) 0.3293(2) 0.52970(19) 0.0255(12) Uani 1 1 d . . .
C131 C -0.0164(4) 0.3923(2) 0.5283(2) 0.0373(15) Uani 1 1 d . . .
H13G H -0.0020 0.4080 0.5632 0.056 Uiso 1 1 calc R . .
H13H H -0.0734 0.3991 0.5179 0.056 Uiso 1 1 calc R . .
H13I H 0.0159 0.4098 0.5030 0.056 Uiso 1 1 calc R . .
C132 C -0.0245(3) 0.3065(3) 0.4739(2) 0.0325(14) Uani 1 1 d . . .
H13D H -0.0150 0.2664 0.4734 0.049 Uiso 1 1 calc R . .
H13E H 0.0078 0.3247 0.4490 0.049 Uiso 1 1 calc R . .
H13F H -0.0813 0.3140 0.4640 0.049 Uiso 1 1 calc R . .
C133 C -0.0560(3) 0.3019(3) 0.5662(2) 0.0329(14) Uani 1 1 d . . .
H13A H -0.0426 0.3154 0.6021 0.049 Uiso 1 1 calc R . .
H13B H -0.0492 0.2615 0.5653 0.049 Uiso 1 1 calc R . .
H13C H -0.1117 0.3114 0.5546 0.049 Uiso 1 1 calc R . .
C160 C 0.4054(3) 0.2206(3) 0.4711(2) 0.0421(17) Uani 1 1 d . . .
C161 C 0.4717(4) 0.2630(4) 0.4613(3) 0.079(3) Uani 1 1 d . . .
H16G H 0.5018 0.2727 0.4947 0.119 Uiso 1 1 calc R . .
H16H H 0.4472 0.2965 0.4450 0.119 Uiso 1 1 calc R . .
H16I H 0.5082 0.2465 0.4379 0.119 Uiso 1 1 calc R . .
C162 C 0.4434(5) 0.1685(4) 0.4960(3) 0.079(3) Uani 1 1 d . . .
H16D H 0.4014 0.1415 0.5020 0.119 Uiso 1 1 calc R . .
H16E H 0.4734 0.1780 0.5295 0.119 Uiso 1 1 calc R . .
H16F H 0.4800 0.1523 0.4725 0.119 Uiso 1 1 calc R . .
C163 C 0.3605(4) 0.2056(3) 0.4178(2) 0.0505(19) Uani 1 1 d . . .
H16A H 0.3183 0.1786 0.4230 0.076 Uiso 1 1 calc R . .
H16B H 0.3981 0.1896 0.3950 0.076 Uiso 1 1 calc R . .
H16C H 0.3364 0.2392 0.4015 0.076 Uiso 1 1 calc R . .
C230 C 0.1426(3) 0.2496(2) 0.8270(2) 0.0323(14) Uani 1 1 d . . .
C231 C 0.0931(4) 0.2061(3) 0.7940(3) 0.0462(17) Uani 1 1 d . . .
H23G H 0.1272 0.1743 0.7875 0.069 Uiso 1 1 calc R . .
H23H H 0.0723 0.2226 0.7605 0.069 Uiso 1 1 calc R . .
H23I H 0.0484 0.1937 0.8130 0.069 Uiso 1 1 calc R . .
C232 C 0.0898(3) 0.2997(3) 0.8378(2) 0.0373(15) Uani 1 1 d . . .
H23D H 0.0446 0.2873 0.8564 0.056 Uiso 1 1 calc R . .
H23E H 0.0694 0.3169 0.8045 0.056 Uiso 1 1 calc R . .
H23F H 0.1216 0.3269 0.8594 0.056 Uiso 1 1 calc R . .
C233 C 0.1713(4) 0.2228(3) 0.8798(2) 0.0491(19) Uani 1 1 d . . .
H23A H 0.2049 0.1905 0.8739 0.074 Uiso 1 1 calc R . .
H23B H 0.1249 0.2109 0.8974 0.074 Uiso 1 1 calc R . .
H23C H 0.2025 0.2499 0.9018 0.074 Uiso 1 1 calc R . .
C260 C 0.5914(3) 0.2732(2) 0.8160(2) 0.0258(12) Uani 1 1 d . . .
C261 C 0.5933(3) 0.2411(3) 0.8675(2) 0.0385(15) Uani 1 1 d . . .
H26G H 0.6491 0.2344 0.8812 0.058 Uiso 1 1 calc R . .
H26H H 0.5657 0.2055 0.8613 0.058 Uiso 1 1 calc R . .
H26I H 0.5664 0.2628 0.8930 0.058 Uiso 1 1 calc R . .
C262 C 0.6350(3) 0.3284(2) 0.8273(2) 0.0348(14) Uani 1 1 d . . .
H26D H 0.6902 0.3211 0.8418 0.052 Uiso 1 1 calc R . .
H26E H 0.6073 0.3497 0.8526 0.052 Uiso 1 1 calc R . .
H26F H 0.6354 0.3496 0.7947 0.052 Uiso 1 1 calc R . .
C263 C 0.6345(3) 0.2387(2) 0.7771(2) 0.0298(13) Uani 1 1 d . . .
H26A H 0.6897 0.2315 0.7918 0.045 Uiso 1 1 calc R . .
H26B H 0.6350 0.2591 0.7441 0.045 Uiso 1 1 calc R . .
H26C H 0.6064 0.2033 0.7706 0.045 Uiso 1 1 calc R . .
C330 C -0.0328(3) 0.4950(3) 0.8646(2) 0.0301(13) Uani 1 1 d . . .
C331 C -0.0681(4) 0.5194(3) 0.9126(2) 0.052(2) Uani 1 1 d . . .
H33G H -0.0565 0.5593 0.9149 0.078 Uiso 1 1 calc R . .
H33H H -0.0442 0.5009 0.9444 0.078 Uiso 1 1 calc R . .
H33I H -0.1262 0.5137 0.9093 0.078 Uiso 1 1 calc R . .
C332 C -0.0530(4) 0.4323(3) 0.8628(3) 0.0419(16) Uani 1 1 d . . .
H33D H -0.0315 0.4154 0.8323 0.063 Uiso 1 1 calc R . .
H33E H -0.1113 0.4275 0.8600 0.063 Uiso 1 1 calc R . .
H33F H -0.0291 0.4144 0.8949 0.063 Uiso 1 1 calc R . .
C333 C -0.0743(3) 0.5238(3) 0.8159(2) 0.0380(15) Uani 1 1 d . . .
H33A H -0.0614 0.5635 0.8171 0.057 Uiso 1 1 calc R . .
H33B H -0.1324 0.5189 0.8152 0.057 Uiso 1 1 calc R . .
H33C H -0.0556 0.5073 0.7843 0.057 Uiso 1 1 calc R . .
C360 C 0.3468(4) 0.5699(3) 1.0287(2) 0.0379(15) Uani 1 1 d . . .
C361 C 0.4276(4) 0.5438(3) 1.0444(2) 0.0480(18) Uani 1 1 d . . .
H36G H 0.4208 0.5040 1.0506 0.072 Uiso 1 1 calc R . .
H36H H 0.4519 0.5614 1.0765 0.072 Uiso 1 1 calc R . .
H36I H 0.4625 0.5491 1.0162 0.072 Uiso 1 1 calc R . .
C362 C 0.3571(4) 0.6324(3) 1.0189(3) 0.0457(17) Uani 1 1 d . . .
H36D H 0.3904 0.6378 0.9900 0.069 Uiso 1 1 calc R . .
H36E H 0.3829 0.6499 1.0507 0.069 Uiso 1 1 calc R . .
H36F H 0.3044 0.6494 1.0099 0.069 Uiso 1 1 calc R . .
C363 C 0.2946(4) 0.5605(3) 1.0740(2) 0.0438(17) Uani 1 1 d . . .
H36A H 0.2887 0.5205 1.0798 0.066 Uiso 1 1 calc R . .
H36B H 0.2417 0.5771 1.0651 0.066 Uiso 1 1 calc R . .
H36C H 0.3202 0.5778 1.1059 0.066 Uiso 1 1 calc R . .
C430 C 0.2192(3) 0.5481(2) 0.6115(2) 0.0284(12) Uani 1 1 d . . .
C431 C 0.1768(4) 0.4960(3) 0.5868(2) 0.0405(16) Uani 1 1 d . . .
H43G H 0.2169 0.4680 0.5801 0.061 Uiso 1 1 calc R . .
H43H H 0.1459 0.5062 0.5538 0.061 Uiso 1 1 calc R . .
H43I H 0.1406 0.4808 0.6111 0.061 Uiso 1 1 calc R . .
C432 C 0.2704(4) 0.5717(3) 0.5703(2) 0.0362(14) Uani 1 1 d . . .
H43D H 0.2980 0.6052 0.5840 0.054 Uiso 1 1 calc R . .
H43E H 0.2359 0.5810 0.5384 0.054 Uiso 1 1 calc R . .
H43F H 0.3100 0.5440 0.5620 0.054 Uiso 1 1 calc R . .
C433 C 0.1551(3) 0.5921(3) 0.6215(2) 0.0393(14) Uani 1 1 d . . .
H43A H 0.1814 0.6253 0.6372 0.059 Uiso 1 1 calc R . .
H43B H 0.1187 0.5768 0.6456 0.059 Uiso 1 1 calc R . .
H43C H 0.1246 0.6020 0.5883 0.059 Uiso 1 1 calc R . .
C460 C 0.6269(3) 0.5348(3) 0.7651(2) 0.0345(14) Uani 1 1 d . . .
C461 C 0.6477(4) 0.5781(3) 0.7254(3) 0.0481(18) Uani 1 1 d . . .
H46G H 0.6331 0.5640 0.6898 0.072 Uiso 1 1 calc R . .
H46H H 0.7053 0.5857 0.7301 0.072 Uiso 1 1 calc R . .
H46I H 0.6180 0.6123 0.7306 0.072 Uiso 1 1 calc R . .
C462 C 0.6742(3) 0.4815(3) 0.7568(3) 0.0428(16) Uani 1 1 d . . .
H46D H 0.6598 0.4674 0.7212 0.064 Uiso 1 1 calc R . .
H46E H 0.6613 0.4535 0.7824 0.064 Uiso 1 1 calc R . .
H46F H 0.7317 0.4895 0.7614 0.064 Uiso 1 1 calc R . .
C463 C 0.6504(3) 0.5567(3) 0.8208(3) 0.0465(18) Uani 1 1 d . . .
H46A H 0.7077 0.5657 0.8248 0.070 Uiso 1 1 calc R . .
H46B H 0.6392 0.5283 0.8464 0.070 Uiso 1 1 calc R . .
H46C H 0.6193 0.5902 0.8267 0.070 Uiso 1 1 calc R . .
C510 C -0.1201(3) 0.5179(2) 0.6351(2) 0.0267(12) Uani 1 1 d . . .
C511 C -0.2072(5) 0.5100(4) 0.6168(4) 0.084(3) Uani 1 1 d . . .
H51G H -0.2132 0.4782 0.5929 0.125 Uiso 1 1 calc R . .
H51H H -0.2278 0.5435 0.5985 0.125 Uiso 1 1 calc R . .
H51I H -0.2372 0.5031 0.6471 0.125 Uiso 1 1 calc R . .
C512 C -0.1134(6) 0.5680(3) 0.6722(3) 0.078(3) Uani 1 1 d . . .
H51D H -0.0570 0.5743 0.6845 0.117 Uiso 1 1 calc R . .
H51E H -0.1438 0.5606 0.7022 0.117 Uiso 1 1 calc R . .
H51F H -0.1352 0.6010 0.6534 0.117 Uiso 1 1 calc R . .
C513 C -0.0731(5) 0.5310(3) 0.5894(3) 0.067(2) Uani 1 1 d . . .
H51A H -0.0167 0.5365 0.6020 0.101 Uiso 1 1 calc R . .
H51B H -0.0944 0.5648 0.5720 0.101 Uiso 1 1 calc R . .
H51C H -0.0778 0.5000 0.5644 0.101 Uiso 1 1 calc R . .
C530 C -0.1614(3) 0.3270(2) 0.7119(2) 0.0269(12) Uani 1 1 d . . .
C531 C -0.2459(4) 0.3367(3) 0.6852(3) 0.0497(19) Uani 1 1 d . . .
H53G H -0.2819 0.3078 0.6962 0.075 Uiso 1 1 calc R . .
H53H H -0.2448 0.3353 0.6471 0.075 Uiso 1 1 calc R . .
H53I H -0.2652 0.3732 0.6953 0.075 Uiso 1 1 calc R . .
C532 C -0.1633(4) 0.3313(3) 0.7712(2) 0.0483(18) Uani 1 1 d . . .
H53D H -0.1094 0.3249 0.7885 0.072 Uiso 1 1 calc R . .
H53E H -0.2000 0.3033 0.7829 0.072 Uiso 1 1 calc R . .
H53F H -0.1817 0.3684 0.7802 0.072 Uiso 1 1 calc R . .
C533 C -0.1336(4) 0.2698(2) 0.6986(3) 0.0483(18) Uani 1 1 d . . .
H53A H -0.0794 0.2637 0.7155 0.072 Uiso 1 1 calc R . .
H53B H -0.1333 0.2665 0.6605 0.072 Uiso 1 1 calc R . .
H53C H -0.1701 0.2421 0.7111 0.072 Uiso 1 1 calc R . .
C9S C -0.2851(5) 0.2273(3) 0.5682(3) 0.068(2) Uiso 1 1 d D . .
H9SA H -0.2407 0.2197 0.5489 0.081 Uiso 0.65 1 calc PR A 1
H9XA H -0.2444 0.2005 0.5646 0.081 Uiso 0.35 1 calc PR A 2
C10S C -0.3078(7) 0.1893(5) 0.6063(4) 0.063(3) Uiso 0.65 1 d PD B 1
H10A H -0.2789 0.1555 0.6119 0.076 Uiso 0.65 1 calc PR B 1
C11S C -0.3720(6) 0.2005(4) 0.6359(4) 0.054(3) Uiso 0.65 1 d PD B 1
H11A H -0.3875 0.1750 0.6614 0.065 Uiso 0.65 1 calc PR B 1
C12S C -0.4122(6) 0.2509(4) 0.6264(4) 0.038(2) Uiso 0.65 1 d PD B 1
H12A H -0.4548 0.2596 0.6469 0.046 Uiso 0.65 1 calc PR B 1
C13S C -0.3933(6) 0.2894(5) 0.5882(4) 0.044(3) Uiso 0.65 1 d PD B 1
H13J H -0.4226 0.3229 0.5820 0.052 Uiso 0.65 1 calc PR B 1
C14S C -0.3290(5) 0.2756(4) 0.5598(4) 0.044(3) Uiso 0.65 1 d PD B 1
C15S C -0.3005(6) 0.3134(4) 0.5205(4) 0.046(3) Uiso 0.65 1 d PD B 1
H15B H -0.2553 0.2963 0.5050 0.070 Uiso 0.65 1 calc PR B 1
H15C H -0.2831 0.3485 0.5374 0.070 Uiso 0.65 1 calc PR B 1
H15D H -0.3440 0.3207 0.4931 0.070 Uiso 0.65 1 calc PR B 1
C14X C -0.3449(10) 0.2253(9) 0.6022(7) 0.063(6) Uiso 0.35 1 d PD B 2
C11X C -0.3476(14) 0.3245(10) 0.5396(10) 0.080(8) Uiso 0.35 1 d PD B 2
H11B H -0.3453 0.3543 0.5155 0.096 Uiso 0.35 1 calc PR B 2
C12X C -0.4010(18) 0.3224(13) 0.5784(11) 0.106(11) Uiso 0.35 1 d PD B 2
H12B H -0.4361 0.3517 0.5860 0.127 Uiso 0.35 1 calc PR B 2
C13X C -0.3954(16) 0.2712(10) 0.6042(13) 0.077(8) Uiso 0.35 1 d PD B 2
H13K H -0.4345 0.2666 0.6283 0.092 Uiso 0.35 1 calc PR B 2
C10X C -0.2977(18) 0.2775(7) 0.5403(11) 0.098(10) Uiso 0.35 1 d PD B 2
H10B H -0.2616 0.2804 0.5141 0.118 Uiso 0.35 1 calc PR B 2
C15X C -0.330(2) 0.1737(10) 0.6328(12) 0.104(10) Uiso 0.35 1 d PD B 2
H15E H -0.2871 0.1526 0.6189 0.156 Uiso 0.35 1 calc PR B 2
H15F H -0.3793 0.1512 0.6302 0.156 Uiso 0.35 1 calc PR B 2
H15G H -0.3151 0.1830 0.6696 0.156 Uiso 0.35 1 calc PR B 2
C16S C 0.7103(5) 0.6028(3) 0.9810(3) 0.064(2) Uani 1 1 d . . .
H16J H 0.7356 0.5843 0.9543 0.076 Uiso 1 1 calc R . .
C17S C 0.6320(6) 0.6147(4) 0.9723(4) 0.075(3) Uani 1 1 d . . .
H17B H 0.6034 0.6047 0.9398 0.090 Uiso 1 1 calc R . .
C18S C 0.5929(5) 0.6414(4) 1.0098(5) 0.086(3) Uani 1 1 d . . .
H18B H 0.5382 0.6517 1.0027 0.103 Uiso 1 1 calc R . .
C19S C 0.6347(5) 0.6533(3) 1.0590(4) 0.074(3) Uani 1 1 d . . .
H19A H 0.6083 0.6693 1.0865 0.089 Uiso 1 1 calc R . .
C20S C 0.7153(5) 0.6410(3) 1.0655(3) 0.064(2) Uani 1 1 d . . .
H20A H 0.7447 0.6500 1.0979 0.077 Uiso 1 1 calc R . .
C21S C 0.7552(4) 0.6160(3) 1.0268(3) 0.0473(17) Uani 1 1 d D . .
C22S C 0.8433(4) 0.6068(4) 1.0321(4) 0.080(3) Uani 1 1 d D . .
H22A H 0.8591 0.5893 1.0002 0.120 Uiso 1 1 calc R . .
H22B H 0.8579 0.5825 1.0622 0.120 Uiso 1 1 calc R . .
H22C H 0.8709 0.6425 1.0376 0.120 Uiso 1 1 calc R . .
C23S C 0.4327(5) 0.4261(3) 0.5924(3) 0.064(2) Uani 1 1 d . . .
H23J H 0.3834 0.4214 0.6072 0.076 Uiso 1 1 calc R . .
C24S C 0.5013(6) 0.4383(4) 0.6241(3) 0.072(2) Uani 1 1 d . . .
H24B H 0.5001 0.4402 0.6610 0.086 Uiso 1 1 calc R . .
C25S C 0.5717(6) 0.4477(5) 0.6022(4) 0.097(3) Uani 1 1 d . . .
H25B H 0.6184 0.4572 0.6243 0.116 Uiso 1 1 calc R . .
C26S C 0.5763(7) 0.4438(5) 0.5500(4) 0.100(4) Uani 1 1 d . . .
H26J H 0.6259 0.4497 0.5359 0.120 Uiso 1 1 calc R . .
C27S C 0.5071(6) 0.4309(4) 0.5166(4) 0.083(3) Uani 1 1 d . . .
H27B H 0.5093 0.4293 0.4798 0.099 Uiso 1 1 calc R . .
C28S C 0.4356(5) 0.4207(3) 0.5380(3) 0.066(2) Uani 1 1 d D . .
C29S C 0.3632(6) 0.4105(4) 0.5026(4) 0.112(4) Uani 1 1 d D . .
H29A H 0.3774 0.4080 0.4665 0.168 Uiso 1 1 calc R . .
H29B H 0.3253 0.4410 0.5054 0.168 Uiso 1 1 calc R . .
H29C H 0.3386 0.3755 0.5123 0.168 Uiso 1 1 calc R . .

loop_
_atom_site_aniso_label
_atom_site_aniso_U_11
_atom_site_aniso_U_22
_atom_site_aniso_U_33
_atom_site_aniso_U_23
_atom_site_aniso_U_13
_atom_site_aniso_U_12
Nd1 0.01884(13) 0.01636(13) 0.01698(12) -0.00033(13) 0.00421(9) -0.00054(13)
S1 0.0209(7) 0.0184(6) 0.0155(6) 0.0010(5) 0.0030(5) 0.0001(5)
O1 0.0237(19) 0.0193(19) 0.0222(18) -0.0021(15) 0.0036(15) 0.0008(15)
O1S 0.032(2) 0.018(2) 0.045(2) -0.0058(17) 0.0100(18) -0.0040(17)
C1S 0.030(3) 0.030(4) 0.061(4) -0.009(3) 0.015(3) -0.006(3)
Li1 0.031(5) 0.021(5) 0.038(5) -0.001(4) 0.015(4) -0.007(4)
S2 0.0209(7) 0.0193(7) 0.0173(6) -0.0005(5) 0.0038(5) 0.0008(5)
O2 0.0186(18) 0.021(2) 0.0227(18) 0.0039(15) 0.0089(14) 0.0015(15)
O2S 0.033(2) 0.022(2) 0.049(2) -0.003(2) -0.0023(18) 0.0018(19)
C2S 0.039(4) 0.025(3) 0.057(4) -0.006(3) 0.010(3) 0.001(3)
Li2 0.023(5) 0.021(5) 0.042(6) -0.005(4) 0.002(4) -0.001(4)
O3 0.0227(19) 0.027(2) 0.0165(17) -0.0048(15) 0.0076(14) -0.0036(15)
C3S 0.039(4) 0.021(3) 0.057(4) 0.000(3) 0.014(3) -0.001(3)
O4 0.0200(19) 0.0172(19) 0.0234(18) -0.0004(15) 0.0006(14) -0.0008(15)
C4S 0.039(4) 0.025(3) 0.049(4) -0.006(3) 0.016(3) -0.006(3)
O5 0.0172(19) 0.023(2) 0.027(2) 0.0044(15) -0.0027(15) -0.0001(15)
C5S 0.037(4) 0.020(3) 0.072(5) 0.001(3) 0.001(3) 0.003(3)
O6 0.031(2) 0.0159(19) 0.0257(19) -0.0014(15) 0.0087(16) -0.0059(16)
C6S 0.044(4) 0.045(5) 0.094(6) -0.029(4) 0.007(4) 0.008(3)
C7S 0.039(4) 0.053(5) 0.087(6) -0.033(4) 0.000(4) 0.005(3)
C8S 0.035(4) 0.028(3) 0.064(5) -0.009(3) -0.005(3) 0.000(3)
C11 0.028(3) 0.017(3) 0.016(2) 0.000(2) 0.004(2) -0.006(2)
C12 0.024(3) 0.019(3) 0.018(3) 0.000(2) 0.008(2) 0.001(2)
C13 0.026(3) 0.023(3) 0.020(3) 0.002(2) 0.001(2) -0.004(2)
C14 0.026(3) 0.030(3) 0.018(3) -0.004(2) 0.002(2) -0.004(2)
C15 0.026(3) 0.038(3) 0.022(3) -0.013(2) 0.006(2) -0.008(2)
C16 0.025(3) 0.036(4) 0.031(3) -0.010(3) 0.014(2) 0.001(2)
C17 0.018(3) 0.037(3) 0.030(3) -0.008(2) 0.005(2) -0.001(2)
C18 0.026(3) 0.030(3) 0.021(3) -0.003(2) 0.005(2) -0.005(2)
C19 0.020(3) 0.026(3) 0.020(3) 0.000(2) 0.006(2) -0.002(2)
C20 0.027(3) 0.028(3) 0.020(3) -0.003(2) 0.005(2) -0.001(2)
C21 0.021(3) 0.020(3) 0.015(2) -0.001(2) 0.004(2) 0.000(2)
C22 0.024(3) 0.015(3) 0.021(3) 0.001(2) 0.007(2) 0.002(2)
C23 0.029(3) 0.019(3) 0.027(3) 0.006(2) 0.015(2) 0.002(2)
C24 0.036(3) 0.025(3) 0.020(3) 0.008(2) 0.008(2) 0.008(2)
C25 0.023(3) 0.033(3) 0.015(2) 0.004(2) 0.004(2) 0.009(2)
C26 0.029(3) 0.023(3) 0.017(3) -0.001(2) 0.004(2) 0.004(2)
C27 0.023(3) 0.024(3) 0.020(3) 0.002(2) 0.008(2) 0.001(2)
C28 0.026(3) 0.023(3) 0.011(2) 0.001(2) 0.003(2) -0.002(2)
C29 0.026(3) 0.014(3) 0.018(2) -0.001(2) 0.005(2) 0.001(2)
C30 0.014(3) 0.026(3) 0.024(3) 0.001(2) 0.015(2) 0.003(2)
C31 0.023(3) 0.019(3) 0.015(2) -0.004(2) 0.003(2) 0.000(2)
C32 0.024(3) 0.016(3) 0.024(3) 0.002(2) 0.005(2) 0.001(2)
C33 0.019(3) 0.029(3) 0.020(3) -0.006(2) 0.006(2) -0.001(2)
C34 0.027(3) 0.050(4) 0.029(3) -0.013(3) 0.013(2) 0.007(3)
C35 0.036(3) 0.041(4) 0.034(3) -0.018(3) 0.006(3) 0.004(3)
C36 0.030(3) 0.030(3) 0.024(3) -0.007(2) 0.001(2) -0.001(2)
C37 0.024(3) 0.025(3) 0.028(3) 0.003(2) 0.001(2) -0.001(2)
C38 0.027(3) 0.026(3) 0.018(3) -0.003(2) 0.006(2) 0.003(2)
C39 0.025(3) 0.020(3) 0.021(3) 0.002(2) 0.006(2) -0.002(2)
C40 0.030(3) 0.036(3) 0.026(3) -0.013(2) 0.002(2) 0.001(3)
C41 0.022(3) 0.015(3) 0.017(2) 0.000(2) 0.005(2) 0.001(2)
C42 0.025(3) 0.009(2) 0.026(3) -0.003(2) 0.008(2) 0.000(2)
C43 0.025(3) 0.017(3) 0.024(3) 0.002(2) 0.005(2) 0.000(2)
C44 0.029(3) 0.017(3) 0.027(3) 0.000(2) 0.010(2) -0.001(2)
C45 0.022(3) 0.026(3) 0.036(3) -0.002(2) 0.009(2) -0.001(2)
C46 0.018(3) 0.031(3) 0.035(3) -0.008(3) 0.003(2) -0.003(2)
C47 0.022(3) 0.033(3) 0.023(3) -0.002(2) 0.000(2) 0.004(2)
C48 0.022(3) 0.029(3) 0.021(3) -0.005(2) 0.002(2) 0.000(2)
C49 0.023(3) 0.016(3) 0.022(3) -0.006(2) 0.004(2) 0.003(2)
C50 0.023(3) 0.015(3) 0.027(3) -0.004(2) 0.008(2) 0.000(2)
C51 0.027(3) 0.023(3) 0.021(3) -0.002(2) 0.006(2) 0.005(2)
C52 0.023(3) 0.023(3) 0.034(3) 0.003(2) 0.001(2) -0.002(2)
C53 0.016(3) 0.027(3) 0.023(3) -0.001(2) 0.008(2) -0.006(2)
C130 0.026(3) 0.036(3) 0.015(3) -0.003(2) 0.005(2) -0.001(2)
C131 0.038(4) 0.040(4) 0.033(3) -0.003(3) -0.003(3) 0.011(3)
C132 0.027(3) 0.045(4) 0.024(3) -0.004(3) -0.002(2) 0.001(3)
C133 0.021(3) 0.046(4) 0.031(3) -0.003(3) 0.001(2) -0.004(3)
C160 0.029(3) 0.062(5) 0.037(4) -0.025(3) 0.012(3) -0.002(3)
C161 0.051(5) 0.130(8) 0.062(5) -0.053(5) 0.037(4) -0.040(5)
C162 0.071(6) 0.099(7) 0.065(5) -0.046(5) -0.006(4) 0.036(5)
C163 0.041(4) 0.082(6) 0.032(3) -0.030(4) 0.017(3) -0.005(4)
C230 0.025(3) 0.036(4) 0.038(3) 0.016(3) 0.017(3) 0.010(3)
C231 0.038(4) 0.039(4) 0.063(5) 0.021(3) 0.015(3) -0.008(3)
C232 0.032(3) 0.048(4) 0.035(3) 0.012(3) 0.020(3) 0.012(3)
C233 0.040(4) 0.064(5) 0.047(4) 0.037(4) 0.026(3) 0.015(3)
C260 0.021(3) 0.034(3) 0.022(3) -0.001(2) 0.002(2) 0.001(2)
C261 0.026(3) 0.057(4) 0.032(3) 0.014(3) -0.004(3) 0.002(3)
C262 0.032(3) 0.035(4) 0.035(3) -0.007(3) -0.011(3) -0.001(3)
C263 0.020(3) 0.035(3) 0.035(3) 0.002(3) 0.008(2) 0.001(2)
C330 0.017(3) 0.043(4) 0.031(3) -0.006(3) 0.009(2) -0.004(2)
C331 0.028(3) 0.093(6) 0.037(4) -0.028(4) 0.011(3) 0.000(4)
C332 0.036(4) 0.042(4) 0.049(4) -0.001(3) 0.013(3) -0.010(3)
C333 0.030(3) 0.042(4) 0.042(4) -0.002(3) 0.000(3) 0.006(3)
C360 0.038(4) 0.046(4) 0.029(3) -0.010(3) -0.003(3) -0.003(3)
C361 0.042(4) 0.069(5) 0.030(3) -0.014(3) -0.010(3) 0.003(4)
C362 0.062(5) 0.036(4) 0.038(4) -0.011(3) 0.001(3) -0.009(3)
C363 0.054(4) 0.054(4) 0.022(3) -0.008(3) -0.004(3) -0.012(3)
C430 0.032(3) 0.028(3) 0.026(3) 0.008(2) 0.005(2) -0.003(2)
C431 0.052(4) 0.039(4) 0.028(3) 0.008(3) -0.006(3) -0.008(3)
C432 0.048(4) 0.034(3) 0.026(3) 0.010(3) 0.006(3) -0.005(3)
C433 0.035(3) 0.037(4) 0.045(3) 0.016(3) 0.001(3) 0.004(3)
C460 0.022(3) 0.032(3) 0.050(4) -0.006(3) 0.004(3) 0.001(2)
C461 0.024(3) 0.043(4) 0.078(5) 0.010(3) 0.009(3) -0.005(3)
C462 0.026(3) 0.044(4) 0.059(4) -0.010(3) 0.014(3) 0.004(3)
C463 0.024(3) 0.051(4) 0.063(5) -0.019(4) -0.006(3) 0.000(3)
C510 0.024(3) 0.027(3) 0.029(3) 0.010(2) 0.003(2) 0.004(2)
C511 0.057(5) 0.069(6) 0.118(8) 0.053(6) -0.027(5) -0.004(4)
C512 0.117(8) 0.053(5) 0.060(5) 0.002(4) -0.009(5) 0.044(5)
C513 0.078(6) 0.064(6) 0.063(5) 0.036(4) 0.024(4) 0.021(4)
C530 0.023(3) 0.029(3) 0.030(3) 0.001(2) 0.007(2) -0.005(2)
C531 0.032(4) 0.049(4) 0.066(5) 0.016(4) -0.007(3) -0.017(3)
C532 0.054(4) 0.056(5) 0.038(4) -0.006(3) 0.020(3) -0.024(4)
C533 0.054(4) 0.023(3) 0.074(5) -0.010(3) 0.035(4) -0.012(3)
C16S 0.074(6) 0.055(5) 0.061(5) 0.010(4) -0.003(4) -0.015(4)
C17S 0.076(7) 0.058(6) 0.088(7) 0.016(5) -0.011(5) 0.000(5)
C18S 0.045(5) 0.058(6) 0.150(10) 0.011(6) -0.010(6) -0.001(4)
C19S 0.059(6) 0.054(5) 0.110(8) -0.012(5) 0.018(5) -0.001(4)
C20S 0.066(6) 0.063(5) 0.065(5) -0.005(4) 0.004(4) -0.012(4)
C21S 0.052(4) 0.030(4) 0.059(5) 0.010(3) 0.002(4) 0.000(3)
C22S 0.059(5) 0.065(6) 0.119(8) 0.010(5) 0.026(5) -0.001(4)
C23S 0.078(6) 0.050(5) 0.068(5) 0.007(4) 0.036(5) -0.003(4)
C24S 0.096(7) 0.066(6) 0.056(5) -0.018(4) 0.019(5) -0.021(5)
C25S 0.098(8) 0.127(10) 0.068(6) -0.032(6) 0.022(6) -0.044(7)
C26S 0.102(8) 0.123(9) 0.083(7) -0.014(7) 0.049(6) -0.052(7)
C27S 0.103(8) 0.084(7) 0.067(6) 0.014(5) 0.037(6) 0.006(6)
C28S 0.095(7) 0.044(5) 0.059(5) 0.004(4) 0.012(5) -0.004(4)
C29S 0.125(9) 0.072(7) 0.136(10) 0.012(7) -0.008(8) -0.015(7)

loop_
_atom_type_symbol
_atom_type_description
_atom_type_scat_dispersion_real
_atom_type_scat_dispersion_imag
_atom_type_scat_source
C C 0.0033 0.0016 'International Tables Vol C Tables 4.2.6.8 and 6.1.1.4'
H H 0.0000 0.0000 'International Tables Vol C Tables 4.2.6.8 and 6.1.1.4'
O O 0.0106 0.0060 'International Tables Vol C Tables 4.2.6.8 and 6.1.1.4'
S S 0.1246 0.1234 'International Tables Vol C Tables 4.2.6.8 and 6.1.1.4'
Nd Nd -0.1943 3.0179 'International Tables Vol C Tables 4.2.6.8 and 6.1.1.4'
Li Li -0.0003 0.0001 'International Tables Vol C Tables 4.2.6.8 and 6.1.1.4'

loop_
_geom_angle_atom_site_label_1
_geom_angle_atom_site_label_2
_geom_angle_atom_site_label_3
_geom_angle
_geom_angle_site_symmetry_1
_geom_angle_site_symmetry_3
_geom_angle_publ_flag
O3 Nd1 O1 156.33(12) . . ?
O3 Nd1 O4 75.87(12) . . ?
O1 Nd1 O4 110.12(12) . . ?
O3 Nd1 O2 114.56(12) . . ?
O1 Nd1 O2 74.46(12) . . ?
O4 Nd1 O2 144.58(11) . . ?
O3 Nd1 O6 90.35(11) . . ?
O1 Nd1 O6 71.19(11) . . ?
O4 Nd1 O6 143.58(12) . . ?
O2 Nd1 O6 71.81(12) . . ?
O3 Nd1 O5 71.77(12) . . ?
O1 Nd1 O5 88.28(12) . . ?
O4 Nd1 O5 70.85(11) . . ?
O2 Nd1 O5 144.05(11) . . ?
O6 Nd1 O5 72.83(12) . . ?
O3 Nd1 Li2 44.3(2) . . ?
O1 Nd1 Li2 126.4(2) . . ?
O4 Nd1 Li2 40.9(2) . . ?
O2 Nd1 Li2 158.4(2) . . ?
O6 Nd1 Li2 107.41(19) . . ?
O5 Nd1 Li2 45.00(19) . . ?
O3 Nd1 Li1 129.97(19) . . ?
O1 Nd1 Li1 43.7(2) . . ?
O4 Nd1 Li1 153.25(19) . . ?
O2 Nd1 Li1 39.7(2) . . ?
O6 Nd1 Li1 46.24(19) . . ?
O5 Nd1 Li1 107.6(2) . . ?
Li2 Nd1 Li1 151.3(3) . . ?
O3 Nd1 S1 137.28(9) . . ?
O1 Nd1 S1 66.20(8) . . ?
O4 Nd1 S1 83.52(8) . . ?
O2 Nd1 S1 65.87(8) . . ?
O6 Nd1 S1 125.84(9) . . ?
O5 Nd1 S1 134.99(8) . . ?
Li2 Nd1 S1 124.33(18) . . ?
Li1 Nd1 S1 79.67(18) . . ?
O3 Nd1 S2 65.19(8) . . ?
O1 Nd1 S2 138.41(8) . . ?
O4 Nd1 S2 64.69(8) . . ?
O2 Nd1 S2 88.28(9) . . ?
O6 Nd1 S2 138.85(9) . . ?
O5 Nd1 S2 123.54(8) . . ?
Li2 Nd1 S2 78.55(18) . . ?
Li1 Nd1 S2 127.79(19) . . ?
S1 Nd1 S2 72.21(3) . . ?
C11 S1 C21 110.4(2) . . ?
C11 S1 Nd1 99.33(17) . . ?
C21 S1 Nd1 91.45(16) . . ?
C12 O1 Li1 102.1(4) . . ?
C12 O1 Nd1 133.9(3) . . ?
Li1 O1 Nd1 84.4(3) . . ?
C4S O1S C1S 109.1(4) . . ?
C4S O1S Li1 133.5(4) . . ?
C1S O1S Li1 116.3(4) . . ?
O1S C1S C2S 106.1(5) . . ?
O2 Li1 O1S 110.4(5) . . ?
O2 Li1 O1 92.0(4) . . ?
O1S Li1 O1 123.4(5) . . ?
O2 Li1 O6 86.5(4) . . ?
O1S Li1 O6 147.7(5) . . ?
O1 Li1 O6 81.5(4) . . ?
O2 Li1 C12 95.0(4) . . ?
O1S Li1 C12 95.7(4) . . ?
O1 Li1 C12 29.08(18) . . ?
O6 Li1 C12 110.6(4) . . ?
O2 Li1 Nd1 52.7(2) . . ?
O1S Li1 Nd1 157.9(5) . . ?
O1 Li1 Nd1 51.9(2) . . ?
O6 Li1 Nd1 53.0(2) . . ?
C12 Li1 Nd1 74.1(2) . . ?
C31 S2 C41 109.4(2) . . ?
C31 S2 Nd1 98.61(16) . . ?
C41 S2 Nd1 93.94(16) . . ?
C22 O2 Li1 142.5(4) . . ?
C22 O2 Nd1 116.9(3) . . ?
Li1 O2 Nd1 87.5(3) . . ?
C5S O2S C8S 105.5(4) . . ?
C5S O2S Li2 132.8(4) . . ?
C8S O2S Li2 121.6(4) . . ?
C1S C2S C3S 101.6(5) . . ?
O2S Li2 O4 111.7(5) . . ?
O2S Li2 O3 118.3(5) . . ?
O4 Li2 O3 93.8(4) . . ?
O2S Li2 O5 146.3(5) . . ?
O4 Li2 O5 88.1(4) . . ?
O3 Li2 O5 85.6(4) . . ?
O2S Li2 C32 91.5(4) . . ?
O4 Li2 C32 96.9(4) . . ?
O3 Li2 C32 28.23(19) . . ?
O5 Li2 C32 113.7(4) . . ?
O2S Li2 Nd1 157.5(4) . . ?
O4 Li2 Nd1 53.9(2) . . ?
O3 Li2 Nd1 53.2(2) . . ?
O5 Li2 Nd1 55.9(2) . . ?
C32 Li2 Nd1 75.0(3) . . ?
C32 O3 Li2 105.0(4) . . ?
C32 O3 Nd1 135.7(3) . . ?
Li2 O3 Nd1 82.6(3) . . ?
C4S C3S C2S 102.4(5) . . ?
C42 O4 Li2 136.0(4) . . ?
C42 O4 Nd1 123.6(3) . . ?
Li2 O4 Nd1 85.1(3) . . ?
O1S C4S C3S 106.0(4) . . ?
C51 O5 Li2 138.6(4) . . ?
C51 O5 Nd1 133.9(3) . . ?
Li2 O5 Nd1 79.1(3) . . ?
O2S C5S C6S 105.1(5) . . ?
C53 O6 Li1 128.5(4) . . ?
C53 O6 Nd1 135.1(3) . . ?
Li1 O6 Nd1 80.8(3) . . ?
C5S C6S C7S 104.1(5) . . ?
C8S C7S C6S 104.8(5) . . ?
O2S C8S C7S 107.7(5) . . ?
C12 C11 C19 121.3(4) . . ?
C12 C11 S1 118.0(4) . . ?
C19 C11 S1 120.0(4) . . ?
O1 C12 C11 121.3(4) . . ?
O1 C12 C13 118.3(4) . . ?
C11 C12 C13 120.3(4) . . ?
O1 C12 Li1 48.8(3) . . ?
C11 C12 Li1 106.7(4) . . ?
C13 C12 Li1 111.8(4) . . ?
C14 C13 C12 117.4(5) . . ?
C14 C13 C130 121.5(5) . . ?
C12 C13 C130 121.1(4) . . ?
C13 C14 C20 123.8(5) . . ?
C16 C15 C20 122.4(5) . . ?
C15 C16 C17 117.9(5) . . ?
C15 C16 C160 124.0(5) . . ?
C17 C16 C160 118.1(5) . . ?
C18 C17 C16 121.0(5) . . ?
C17 C18 C19 121.5(5) . . ?
C18 C19 C20 117.9(5) . . ?
C18 C19 C11 123.9(5) . . ?
C20 C19 C11 118.3(4) . . ?
C15 C20 C14 121.9(5) . . ?
C15 C20 C19 119.2(5) . . ?
C14 C20 C19 118.9(5) . . ?
C22 C21 C29 122.3(5) . . ?
C22 C21 S1 118.1(4) . . ?
C29 C21 S1 118.6(4) . . ?
O2 C22 C21 121.1(4) . . ?
O2 C22 C23 119.1(4) . . ?
C21 C22 C23 119.7(5) . . ?
C24 C23 C22 117.3(5) . . ?
C24 C23 C230 122.2(5) . . ?
C22 C23 C230 120.4(5) . . ?
C23 C24 C30 124.3(5) . . ?
C26 C25 C30 122.5(5) . . ?
C25 C26 C27 117.7(5) . . ?
C25 C26 C260 123.6(5) . . ?
C27 C26 C260 118.6(5) . . ?
C28 C27 C26 121.4(5) . . ?
C27 C28 C29 122.0(5) . . ?
C28 C29 C21 125.7(5) . . ?
C28 C29 C30 117.2(4) . . ?
C21 C29 C30 117.1(4) . . ?
C24 C30 C25 121.7(5) . . ?
C24 C30 C29 119.1(4) . . ?
C25 C30 C29 119.2(4) . . ?
C32 C31 C39 122.4(4) . . ?
C32 C31 S2 117.6(4) . . ?
C39 C31 S2 119.6(4) . . ?
O3 C32 C31 122.1(4) . . ?
O3 C32 C33 119.0(4) . . ?
C31 C32 C33 119.0(4) . . ?
O3 C32 Li2 46.7(3) . . ?
C31 C32 Li2 107.1(4) . . ?
C33 C32 Li2 114.0(4) . . ?
C34 C33 C32 118.1(5) . . ?
C34 C33 C330 121.1(5) . . ?
C32 C33 C330 120.7(4) . . ?
C33 C34 C40 123.9(5) . . ?
C36 C35 C40 123.2(5) . . ?
C35 C36 C37 117.0(5) . . ?
C35 C36 C360 120.9(5) . . ?
C37 C36 C360 122.0(5) . . ?
C38 C37 C36 121.0(5) . . ?
C37 C38 C39 122.5(5) . . ?
C38 C39 C40 116.6(5) . . ?
C38 C39 C31 125.6(5) . . ?
C40 C39 C31 117.8(5) . . ?
C35 C40 C39 119.6(5) . . ?
C35 C40 C34 121.6(5) . . ?
C39 C40 C34 118.7(5) . . ?
C42 C41 C49 122.1(4) . . ?
C42 C41 S2 117.1(4) . . ?
C49 C41 S2 120.2(4) . . ?
O4 C42 C41 121.6(4) . . ?
O4 C42 C43 119.0(4) . . ?
C41 C42 C43 119.3(4) . . ?
C44 C43 C42 117.6(5) . . ?
C44 C43 C430 122.1(5) . . ?
C42 C43 C430 120.3(4) . . ?
C43 C44 C50 123.2(5) . . ?
C46 C45 C50 122.5(5) . . ?
C45 C46 C47 116.4(5) . . ?
C45 C46 C460 123.6(5) . . ?
C47 C46 C460 119.9(5) . . ?
C48 C47 C46 122.9(5) . . ?
C47 C48 C49 120.8(5) . . ?
C48 C49 C41 125.7(5) . . ?
C48 C49 C50 117.2(5) . . ?
C41 C49 C50 117.1(4) . . ?
C45 C50 C44 120.6(5) . . ?
C45 C50 C49 119.7(5) . . ?
C44 C50 C49 119.5(5) . . ?
O5 C51 C52 124.4(5) . . ?
O5 C51 C510 116.3(5) . . ?
C52 C51 C510 119.3(5) . . ?
C53 C52 C51 127.4(5) . . ?
O6 C53 C52 124.7(5) . . ?
O6 C53 C530 114.3(5) . . ?
C52 C53 C530 121.0(5) . . ?
C133 C130 C13 112.0(4) . . ?
C133 C130 C131 108.9(5) . . ?
C13 C130 C131 109.5(5) . . ?
C133 C130 C132 107.1(4) . . ?
C13 C130 C132 111.9(4) . . ?
C131 C130 C132 107.4(4) . . ?
C162 C160 C163 109.2(6) . . ?
C162 C160 C16 109.8(6) . . ?
C163 C160 C16 111.8(5) . . ?
C162 C160 C161 109.5(6) . . ?
C163 C160 C161 108.0(6) . . ?
C16 C160 C161 108.6(5) . . ?
C233 C230 C231 107.8(5) . . ?
C233 C230 C232 107.9(5) . . ?
C231 C230 C232 110.1(5) . . ?
C233 C230 C23 111.0(5) . . ?
C231 C230 C23 109.3(5) . . ?
C232 C230 C23 110.6(5) . . ?
C261 C260 C262 107.8(5) . . ?
C261 C260 C263 108.3(5) . . ?
C262 C260 C263 110.3(5) . . ?
C261 C260 C26 111.2(4) . . ?
C262 C260 C26 109.2(5) . . ?
C263 C260 C26 109.9(4) . . ?
C331 C330 C333 107.4(5) . . ?
C331 C330 C332 107.3(5) . . ?
C333 C330 C332 109.6(5) . . ?
C331 C330 C33 112.1(5) . . ?
C333 C330 C33 112.1(5) . . ?
C332 C330 C33 108.2(5) . . ?
C361 C360 C363 107.4(5) . . ?
C361 C360 C362 109.8(6) . . ?
C363 C360 C362 110.4(5) . . ?
C361 C360 C36 111.7(5) . . ?
C363 C360 C36 110.4(5) . . ?
C362 C360 C36 107.2(5) . . ?
C43 C430 C432 111.6(5) . . ?
C43 C430 C431 111.3(4) . . ?
C432 C430 C431 106.6(5) . . ?
C43 C430 C433 110.5(5) . . ?
C432 C430 C433 107.8(5) . . ?
C431 C430 C433 108.9(5) . . ?
C461 C460 C462 109.0(5) . . ?
C461 C460 C463 109.3(5) . . ?
C462 C460 C463 109.1(5) . . ?
C461 C460 C46 111.4(5) . . ?
C462 C460 C46 108.7(5) . . ?
C463 C460 C46 109.2(5) . . ?
C511 C510 C513 110.5(6) . . ?
C511 C510 C512 107.6(6) . . ?
C513 C510 C512 107.8(6) . . ?
C511 C510 C51 114.5(5) . . ?
C513 C510 C51 108.5(5) . . ?
C512 C510 C51 107.8(5) . . ?
C533 C530 C532 108.9(5) . . ?
C533 C530 C531 109.4(5) . . ?
C532 C530 C531 109.1(5) . . ?
C533 C530 C53 110.3(4) . . ?
C532 C530 C53 106.3(4) . . ?
C531 C530 C53 112.7(5) . . ?
C14S C9S C14X 73.8(10) . . ?
C14S C9S C10X 31.6(12) . . ?
C14X C9S C10X 105.3(16) . . ?
C14S C9S C10S 118.4(8) . . ?
C14X C9S C10S 44.6(9) . . ?
C10X C9S C10S 149.9(15) . . ?
C11S C10S C9S 121.3(10) . . ?
C12S C11S C10S 117.1(10) . . ?
C11S C12S C13S 123.8(10) . . ?
C14S C13S C12S 116.2(10) . . ?
C9S C14S C13S 123.1(9) . . ?
C9S C14S C15S 115.0(8) . . ?
C13S C14S C15S 121.8(8) . . ?
C9S C14X C13X 118(2) . . ?
C9S C14X C15X 105.6(17) . . ?
C13X C14X C15X 136(2) . . ?
C12X C11X C10X 112(3) . . ?
C13X C12X C11X 110(3) . . ?
C14X C13X C12X 134(3) . . ?
C11X C10X C9S 139(3) . . ?
C17S C16S C21S 122.9(9) . . ?
C16S C17S C18S 120.6(9) . . ?
C17S C18S C19S 119.3(8) . . ?
C20S C19S C18S 117.5(8) . . ?
C19S C20S C21S 122.8(8) . . ?
C16S C21S C20S 116.7(7) . . ?
C16S C21S C22S 120.3(8) . . ?
C20S C21S C22S 122.8(7) . . ?
C24S C23S C28S 119.9(8) . . ?
C25S C24S C23S 119.8(8) . . ?
C26S C25S C24S 121.8(9) . . ?
C25S C26S C27S 119.7(9) . . ?
C28S C27S C26S 119.5(9) . . ?
C27S C28S C23S 119.2(8) . . ?
C27S C28S C29S 118.9(9) . . ?
C23S C28S C29S 121.6(9) . . ?

loop_
_geom_bond_atom_site_label_1
_geom_bond_atom_site_label_2
_geom_bond_distance
_geom_bond_site_symmetry_2
_geom_bond_publ_flag
Nd1 O3 2.346(3) . ?
Nd1 O1 2.355(3) . ?
Nd1 O4 2.357(3) . ?
Nd1 O2 2.371(3) . ?
Nd1 O6 2.408(3) . ?
Nd1 O5 2.449(3) . ?
Nd1 Li2 2.906(9) . ?
Nd1 Li1 2.977(9) . ?
Nd1 S1 3.0006(13) . ?
Nd1 S2 3.0680(13) . ?
S1 C11 1.787(5) . ?
S1 C21 1.797(5) . ?
O1 C12 1.335(6) . ?
O1 Li1 2.067(10) . ?
O1S C4S 1.449(6) . ?
O1S C1S 1.451(7) . ?
O1S Li1 1.932(10) . ?
C1S C2S 1.513(8) . ?
Li1 O2 1.904(10) . ?
Li1 O6 2.178(10) . ?
Li1 C12 2.685(10) . ?
S2 C31 1.801(5) . ?
S2 C41 1.802(5) . ?
O2 C22 1.339(6) . ?
O2S C5S 1.430(7) . ?
O2S C8S 1.451(7) . ?
O2S Li2 1.896(10) . ?
C2S C3S 1.527(8) . ?
Li2 O4 1.911(10) . ?
Li2 O3 2.045(10) . ?
Li2 O5 2.092(10) . ?
Li2 C32 2.713(11) . ?
O3 C32 1.329(6) . ?
C3S C4S 1.523(8) . ?
O4 C42 1.324(6) . ?
O5 C51 1.274(6) . ?
C5S C6S 1.499(9) . ?
O6 C53 1.295(6) . ?
C6S C7S 1.519(9) . ?
C7S C8S 1.486(9) . ?
C11 C12 1.392(7) . ?
C11 C19 1.431(7) . ?
C12 C13 1.446(7) . ?
C13 C14 1.372(7) . ?
C13 C130 1.539(7) . ?
C14 C20 1.415(7) . ?
C15 C16 1.374(7) . ?
C15 C20 1.410(7) . ?
C16 C17 1.417(7) . ?
C16 C160 1.539(7) . ?
C17 C18 1.372(7) . ?
C18 C19 1.412(7) . ?
C19 C20 1.419(7) . ?
C21 C22 1.394(7) . ?
C21 C29 1.419(7) . ?
C22 C23 1.446(7) . ?
C23 C24 1.360(7) . ?
C23 C230 1.553(7) . ?
C24 C30 1.405(7) . ?
C25 C26 1.367(7) . ?
C25 C30 1.427(7) . ?
C26 C27 1.419(7) . ?
C26 C260 1.543(7) . ?
C27 C28 1.371(7) . ?
C28 C29 1.412(7) . ?
C29 C30 1.429(7) . ?
C31 C32 1.391(7) . ?
C31 C39 1.425(7) . ?
C32 C33 1.458(7) . ?
C33 C34 1.350(7) . ?
C33 C330 1.546(7) . ?
C34 C40 1.425(7) . ?
C35 C36 1.373(8) . ?
C35 C40 1.409(7) . ?
C36 C37 1.414(7) . ?
C36 C360 1.540(7) . ?
C37 C38 1.379(7) . ?
C38 C39 1.409(7) . ?
C39 C40 1.422(7) . ?
C41 C42 1.404(7) . ?
C41 C49 1.422(7) . ?
C42 C43 1.453(7) . ?
C43 C44 1.368(7) . ?
C43 C430 1.532(7) . ?
C44 C50 1.419(7) . ?
C45 C46 1.384(8) . ?
C45 C50 1.418(7) . ?
C46 C47 1.421(8) . ?
C46 C460 1.546(7) . ?
C47 C48 1.374(7) . ?
C48 C49 1.419(7) . ?
C49 C50 1.428(7) . ?
C51 C52 1.407(7) . ?
C51 C510 1.544(7) . ?
C52 C53 1.384(7) . ?
C53 C530 1.544(7) . ?
C130 C133 1.530(7) . ?
C130 C131 1.540(8) . ?
C130 C132 1.548(7) . ?
C160 C162 1.520(11) . ?
C160 C163 1.538(8) . ?
C160 C161 1.548(10) . ?
C230 C233 1.535(8) . ?
C230 C231 1.537(9) . ?
C230 C232 1.538(8) . ?
C260 C261 1.528(7) . ?
C260 C262 1.531(8) . ?
C260 C263 1.531(7) . ?
C330 C331 1.534(8) . ?
C330 C333 1.536(8) . ?
C330 C332 1.546(8) . ?
C360 C361 1.513(8) . ?
C360 C363 1.538(8) . ?
C360 C362 1.539(9) . ?
C430 C432 1.533(7) . ?
C430 C431 1.547(8) . ?
C430 C433 1.548(8) . ?
C460 C461 1.520(9) . ?
C460 C462 1.534(8) . ?
C460 C463 1.538(8) . ?
C510 C511 1.503(9) . ?
C510 C513 1.506(8) . ?
C510 C512 1.532(9) . ?
C530 C533 1.503(8) . ?
C530 C532 1.527(8) . ?
C530 C531 1.531(8) . ?
C9S C14S 1.383(7) . ?
C9S C14X 1.392(8) . ?
C9S C10X 1.410(8) . ?
C9S C10S 1.416(7) . ?
C10S C11S 1.403(7) . ?
C11S C12S 1.396(7) . ?
C12S C13S 1.407(8) . ?
C13S C14S 1.396(7) . ?
C14S C15S 1.473(9) . ?
C14X C13X 1.396(8) . ?
C14X C15X 1.476(10) . ?
C11X C12X 1.402(8) . ?
C11X C10X 1.406(8) . ?
C12X C13X 1.399(8) . ?
C16S C17S 1.342(11) . ?
C16S C21S 1.368(10) . ?
C17S C18S 1.375(13) . ?
C18S C19S 1.413(13) . ?
C19S C20S 1.377(11) . ?
C20S C21S 1.388(10) . ?
C21S C22S 1.487(8) . ?
C23S C24S 1.375(11) . ?
C23S C28S 1.406(11) . ?
C24S C25S 1.373(12) . ?
C25S C26S 1.350(12) . ?
C26S C27S 1.408(13) . ?
C27S C28S 1.387(12) . ?
C28S C29S 1.464(9) . ?
